data_7234739
loop_
_publ_author_name
'Chen, Jinyao'
'Zhu, Wenming'
'Ji, Weijie'
'Zhu, Bin'
'Guo, Chunyang'
'Qi, Ming-Hui'
'Ren, Guo-Bin'

_publ_section_title
;
 Crystal Structure and Physical Stability of Ginsenoside Compound-K
 Solvates
;
_journal_name_full CrystEngComm
_journal_paper_doi 10.1039/C9CE00965E
_journal_year 2019
_chemical_absolute_configuration ad
_chemical_formula_moiety 'C36 H62 O8, 2(C2 H6 O), H2 O'
_chemical_formula_sum 'C40 H76 O11'
_chemical_formula_weight 733.00
_space_group_crystal_system monoclinic
_space_group_IT_number 4
_space_group_name_Hall 'P 2yb'
_space_group_name_H-M_alt 'P 1 21 1'
_symmetry_space_group_name_Hall 'P 2yb'
_symmetry_space_group_name_H-M 'P 1 21 1'
_atom_sites_solution_hydrogens mixed
_atom_sites_solution_primary direct
_audit_creation_date 2019-07-24
_audit_creation_method
;
Olex2 1.2
(compiled 2018.05.29 svn.r3508 for OlexSys, GUI svn.r5506)
;
_audit_update_record
;
2019-08-12 deposited with the CCDC.    2019-10-21 downloaded from the CCDC.
;
_cell_angle_alpha 90
_cell_angle_beta 98.00
_cell_angle_gamma 90
_cell_formula_units_Z 2
_cell_length_a 11.77470(10)
_cell_length_b 12.45640(10)
_cell_length_c 14.17900(10)
_cell_measurement_reflns_used 9901
_cell_measurement_temperature 170
_cell_measurement_theta_max 66.074
_cell_measurement_theta_min 3.791
_cell_volume 2059.40(3)
_computing_cell_refinement 'SAINT v7.68A (Bruker, 2009)'
_computing_data_reduction 'SAINT v7.68A (Bruker, 2009)'
_computing_molecular_graphics 'Olex2 (Dolomanov et al., 2009)'
_computing_publication_material 'Olex2 (Dolomanov et al., 2009)'
_computing_structure_refinement 'ShelXL (Sheldrick, 2015)'
_computing_structure_solution 'SIR2004 (Burla et al.,  2007)'
_diffrn_ambient_temperature 170
_diffrn_measured_fraction_theta_full 0.968
_diffrn_measured_fraction_theta_max 0.968
_diffrn_measurement_device_type 'Bruker APEX-II CCD'
_diffrn_measurement_method '\f and \w scans'
_diffrn_radiation_monochromator graphite
_diffrn_radiation_type CuK\a
_diffrn_radiation_wavelength 1.54178
_diffrn_reflns_av_R_equivalents 0.0141
_diffrn_reflns_av_unetI/netI 0.0244
_diffrn_reflns_Laue_measured_fraction_full 0.968
_diffrn_reflns_Laue_measured_fraction_max 0.968
_diffrn_reflns_limit_h_max 13
_diffrn_reflns_limit_h_min -13
_diffrn_reflns_limit_k_max 14
_diffrn_reflns_limit_k_min -14
_diffrn_reflns_limit_l_max 16
_diffrn_reflns_limit_l_min -16
_diffrn_reflns_number 11355
_diffrn_reflns_point_group_measured_fraction_full 0.900
_diffrn_reflns_point_group_measured_fraction_max 0.900
_diffrn_reflns_theta_full 66.179
_diffrn_reflns_theta_max 66.179
_diffrn_reflns_theta_min 3.791
_diffrn_standards_number 0
_exptl_absorpt_coefficient_mu 0.679
_exptl_absorpt_correction_T_max 0.7528
_exptl_absorpt_correction_T_min 0.6837
_exptl_absorpt_correction_type multi-scan
_exptl_absorpt_process_details
'SADABS-2008/1 (Bruker,2008) was used for absorption correction. wR2(int) was 0.0514 before and 0.0244 after correction. The Ratio of minimum to maximum transmission is 0.9082. The \l/2 correction factor is 0.0015.'
_exptl_crystal_colour 'clear light colourless'
_exptl_crystal_colour_lustre clear
_exptl_crystal_colour_modifier light
_exptl_crystal_colour_primary colourless
_exptl_crystal_density_diffrn 1.182
_exptl_crystal_description block
_exptl_crystal_F_000 808
_exptl_crystal_size_max 0.18
_exptl_crystal_size_mid 0.12
_exptl_crystal_size_min 0.08
_refine_diff_density_max 0.243
_refine_diff_density_min -0.227
_refine_diff_density_rms 0.044
_refine_ls_abs_structure_details
;
 Flack x determined using 2782 quotients [(I+)-(I-)]/[(I+)+(I-)]
 (Parsons, Flack and Wagner, Acta Cryst. B69 (2013) 249-259).
;
_refine_ls_abs_structure_Flack 0.08(3)
_refine_ls_extinction_method none
_refine_ls_goodness_of_fit_ref 1.042
_refine_ls_hydrogen_treatment mixed
_refine_ls_matrix_type full
_refine_ls_number_parameters 504
_refine_ls_number_reflns 6506
_refine_ls_number_restraints 2
_refine_ls_restrained_S_all 1.045
_refine_ls_R_factor_all 0.0378
_refine_ls_R_factor_gt 0.0377
_refine_ls_shift/su_max 0.000
_refine_ls_shift/su_mean 0.000
_refine_ls_structure_factor_coef Fsqd
_refine_ls_weighting_details 'w=1/[\s^2^(Fo^2^)+(0.0615P)^2^+0.3475P] where P=(Fo^2^+2Fc^2^)/3'
_refine_ls_weighting_scheme calc
_refine_ls_wR_factor_gt 0.0996
_refine_ls_wR_factor_ref 0.0997
_reflns_Friedel_coverage 0.771
_reflns_Friedel_fraction_full 0.825
_reflns_Friedel_fraction_max 0.825
_reflns_number_gt 6470
_reflns_number_total 6506
_reflns_threshold_expression 'I > 2\s(I)'
_cod_data_source_file c9ce00965e2.cif
_cod_data_source_block s268_0m
_cod_original_cell_volume 2059.39(3)
_cod_database_code 7234739
_shelx_shelxl_version_number 2014/7
_shelx_space_group_comment
;
The symmetry employed for this shelxl refinement is uniquely defined
by the following loop, which should always be used as a source of
symmetry information in preference to the above space-group names.
They are only intended as comments.
;
_olex2_refinement_description
;
1. Fixed Uiso
 At 1.2 times of:
  All C(H) groups, All C(H,H) groups
 At 1.5 times of:
  All C(H,H,H) groups, All O(H) groups
2. Restrained distances
 C39-C40 \\sim C38-C37
 with sigma of 0.02
3.a Free rotating group:
 O11(H11C)
3.b Ternary CH refined with riding coordinates:
 C31(H31), C35(H35), C32(H32), C3(H3), C5(H5A), C34(H34), C33(H33), C17(H17),
 C12(H12), C13(H13), C9(H9)
3.c Secondary CH2 refined with riding coordinates:
 C11(H11A,H11B), C7(H7A,H7B), C2(H2A,H2B), C1(H1A,H1B), C6(H6A,H6B), C23(H23A,
 H23B), C22(H22A,H22B), C16(H16A,H16B), C15(H15A,H15B), C37(H37A,H37B)
3.d Aromatic/amide H refined with riding coordinates:
 C24(H24)
3.e Idealised Me refined as rotating group:
 C21(H21A,H21B,H21C), C19(H19A,H19B,H19C), C30(H30A,H30B,H30C), C26(H26A,H26B,
 H26C), C27(H27A,H27B,H27C), C18(H18A,H18B,H18C), C29(H29A,H29B,H29C), C28(H28A,
 H28B,H28C), C39(H39A,H39B,H39C), C38(H38A,H38B,H38C)
3.f Idealised tetrahedral OH refined as rotating group:
 O6(H6), O2(H2), O4(H4), O5(H5), O1(H1), O8(H8), O9(H9A)
;
_olex2_submission_special_instructions 'No special instructions were received'

loop_
_space_group_symop_operation_xyz
'x, y, z'
'-x, y+1/2, -z'

loop_
_atom_site_label
_atom_site_type_symbol
_atom_site_fract_x
_atom_site_fract_y
_atom_site_fract_z
_atom_site_U_iso_or_equiv
_atom_site_adp_type
_atom_site_occupancy
_atom_site_site_symmetry_order
_atom_site_calc_flag
_atom_site_refinement_flags_posn
O3 O 0.20411(14) 0.41512(13) 0.19548(11) 0.0365(3) Uani 1 1 d .
O7 O 0.38980(13) 0.43051(13) 0.17163(12) 0.0374(4) Uani 1 1 d .
O6 O 0.56279(15) 0.28661(17) 0.02018(14) 0.0491(4) Uani 1 1 d .
H6 H 0.5593 0.2773 -0.0388 0.074 Uiso 1 1 calc GR
O2 O 0.19807(19) 0.63007(15) 0.16809(18) 0.0601(6) Uani 1 1 d .
H2 H 0.2063 0.5639 0.1599 0.090 Uiso 1 1 calc GR
C10 C -0.05128(18) 0.93291(19) 0.23831(16) 0.0343(5) Uani 1 1 d .
O4 O 0.16564(15) 0.25473(15) 0.05284(15) 0.0493(5) Uani 1 1 d .
H4 H 0.1051 0.2873 0.0603 0.074 Uiso 1 1 calc GR
O5 O 0.32946(17) 0.25554(17) -0.07669(13) 0.0519(5) Uani 1 1 d .
H5 H 0.3603 0.1980 -0.0909 0.078 Uiso 1 1 calc GR
C31 C 0.29451(19) 0.35975(18) 0.16468(17) 0.0339(5) Uani 1 1 d .
H31 H 0.3139 0.2945 0.2048 0.041 Uiso 1 1 calc R
O1 O -0.23273(18) 1.21734(16) 0.12822(18) 0.0616(6) Uani 1 1 d .
H1 H -0.3005 1.2249 0.1015 0.092 Uiso 1 1 calc GR
C35 C 0.48937(19) 0.38196(19) 0.14275(17) 0.0372(5) Uani 1 1 d .
H35 H 0.5107 0.3178 0.1838 0.045 Uiso 1 1 calc R
C11 C 0.0788(2) 0.77153(19) 0.20619(18) 0.0392(5) Uani 1 1 d .
H11A H 0.0858 0.8072 0.1449 0.047 Uiso 1 1 calc R
H11B H 0.1442 0.7951 0.2532 0.047 Uiso 1 1 calc R
C32 C 0.25803(19) 0.32814(19) 0.06120(18) 0.0364(5) Uani 1 1 d .
H32 H 0.2343 0.3939 0.0230 0.044 Uiso 1 1 calc R
C3 C -0.2080(2) 1.1046(2) 0.1429(2) 0.0472(6) Uani 1 1 d .
H3 H -0.2633 1.0625 0.0972 0.057 Uiso 1 1 calc R
C5 C -0.17476(19) 0.9533(2) 0.26220(17) 0.0380(5) Uani 1 1 d .
H5A H -0.2255 0.9079 0.2159 0.046 Uiso 1 1 calc R
C34 C 0.46497(19) 0.3456(2) 0.03945(17) 0.0372(5) Uani 1 1 d .
H34 H 0.4544 0.4099 -0.0031 0.045 Uiso 1 1 calc R
C33 C 0.35855(19) 0.27537(19) 0.02226(16) 0.0356(5) Uani 1 1 d .
H33 H 0.3756 0.2053 0.0556 0.043 Uiso 1 1 calc R
C17 C 0.06264(19) 0.46794(18) 0.28705(16) 0.0337(5) Uani 1 1 d .
H17 H 0.0124 0.4429 0.2285 0.040 Uiso 1 1 calc R
C8 C -0.0528(2) 0.75027(19) 0.33414(16) 0.0359(5) Uani 1 1 d .
C12 C 0.0860(2) 0.65016(19) 0.19312(17) 0.0372(5) Uani 1 1 d .
H12 H 0.0267 0.6272 0.1395 0.045 Uiso 1 1 calc R
O8 O 0.55912(18) 0.55951(16) 0.10935(17) 0.0580(5) Uani 1 1 d .
H8 H 0.4998 0.5877 0.1252 0.087 Uiso 1 1 calc GR
C14 C -0.05111(19) 0.62594(19) 0.31420(16) 0.0351(5) Uani 1 1 d .
C7 C -0.1698(3) 0.7850(2) 0.3610(2) 0.0511(7) Uani 1 1 d .
H7A H -0.2315 0.7516 0.3160 0.061 Uiso 1 1 calc R
H7B H -0.1767 0.7577 0.4255 0.061 Uiso 1 1 calc R
C13 C 0.06571(18) 0.59233(18) 0.28326(15) 0.0308(4) Uani 1 1 d .
H13 H 0.1272 0.6163 0.3348 0.037 Uiso 1 1 calc R
C9 C -0.03400(18) 0.80802(17) 0.24029(15) 0.0320(5) Uani 1 1 d .
H9 H -0.0961 0.7798 0.1912 0.038 Uiso 1 1 calc R
C36 C 0.5840(2) 0.4640(2) 0.1612(2) 0.0484(6) Uani 1 1 d .
C20 C 0.17650(19) 0.40464(19) 0.29330(16) 0.0355(5) Uani 1 1 d .
C2 C -0.0888(2) 1.0868(2) 0.1183(2) 0.0483(6) Uani 1 1 d .
H2A H -0.0348 1.1356 0.1571 0.058 Uiso 1 1 calc R
H2B H -0.0878 1.1051 0.0504 0.058 Uiso 1 1 calc R
C1 C -0.0484(2) 0.9712(2) 0.13558(18) 0.0420(5) Uani 1 1 d .
H1A H 0.0310 0.9649 0.1207 0.050 Uiso 1 1 calc R
H1B H -0.0976 0.9234 0.0915 0.050 Uiso 1 1 calc R
C21 C 0.1533(2) 0.2861(2) 0.3102(2) 0.0464(6) Uani 1 1 d .
H21A H 0.0924 0.2604 0.2612 0.070 Uiso 1 1 calc GR
H21B H 0.1291 0.2772 0.3732 0.070 Uiso 1 1 calc GR
H21C H 0.2233 0.2446 0.3072 0.070 Uiso 1 1 calc GR
C6 C -0.1874(2) 0.9068(2) 0.3596(2) 0.0500(6) Uani 1 1 d .
H6A H -0.2648 0.9235 0.3753 0.060 Uiso 1 1 calc R
H6B H -0.1303 0.9404 0.4086 0.060 Uiso 1 1 calc R
C4 C -0.2229(2) 1.0705(2) 0.2454(2) 0.0455(6) Uani 1 1 d .
C23 C 0.3745(3) 0.3849(3) 0.4039(2) 0.0570(7) Uani 1 1 d .
H23A H 0.3491 0.3222 0.4385 0.068 Uiso 1 1 calc R
H23B H 0.4116 0.3580 0.3501 0.068 Uiso 1 1 calc R
C22 C 0.2709(2) 0.4532(2) 0.36589(18) 0.0417(5) Uani 1 1 d .
H22A H 0.2997 0.5182 0.3367 0.050 Uiso 1 1 calc R
H22B H 0.2348 0.4774 0.4212 0.050 Uiso 1 1 calc R
C19 C 0.0407(3) 0.7782(2) 0.41871(18) 0.0508(6) Uani 1 1 d .
H19A H 0.0300 0.7337 0.4738 0.076 Uiso 1 1 calc GR
H19B H 0.0345 0.8542 0.4352 0.076 Uiso 1 1 calc GR
H19C H 0.1167 0.7644 0.4006 0.076 Uiso 1 1 calc GR
C30 C 0.0436(2) 0.9935(2) 0.3033(2) 0.0452(6) Uani 1 1 d .
H30A H 0.0544 1.0647 0.2766 0.068 Uiso 1 1 calc GR
H30B H 0.1155 0.9530 0.3077 0.068 Uiso 1 1 calc GR
H30C H 0.0212 1.0012 0.3670 0.068 Uiso 1 1 calc GR
C25 C 0.5714(3) 0.4403(5) 0.4851(3) 0.0819(12) Uani 1 1 d .
C26 C 0.6358(4) 0.3563(8) 0.4388(5) 0.137(3) Uani 1 1 d .
H26A H 0.6704 0.3053 0.4870 0.206 Uiso 1 1 calc GR
H26B H 0.6962 0.3905 0.4083 0.206 Uiso 1 1 calc GR
H26C H 0.5829 0.3182 0.3907 0.206 Uiso 1 1 calc GR
C24 C 0.4590(3) 0.4492(3) 0.4697(2) 0.0652(8) Uani 1 1 d .
H24 H 0.4273 0.5038 0.5049 0.078 Uiso 1 1 calc R
C27 C 0.6441(4) 0.5131(8) 0.5518(4) 0.131(3) Uani 1 1 d .
H27A H 0.6971 0.5523 0.5168 0.196 Uiso 1 1 calc GR
H27B H 0.6879 0.4705 0.6025 0.196 Uiso 1 1 calc GR
H27C H 0.5950 0.5641 0.5798 0.196 Uiso 1 1 calc GR
C16 C -0.0028(2) 0.4454(2) 0.37334(19) 0.0446(6) Uani 1 1 d .
H16A H -0.0644 0.3921 0.3557 0.054 Uiso 1 1 calc R
H16B H 0.0505 0.4167 0.4277 0.054 Uiso 1 1 calc R
C18 C -0.1516(2) 0.5911(2) 0.2387(2) 0.0486(6) Uani 1 1 d .
H18A H -0.2241 0.5997 0.2645 0.073 Uiso 1 1 calc GR
H18B H -0.1418 0.5156 0.2219 0.073 Uiso 1 1 calc GR
H18C H -0.1527 0.6358 0.1817 0.073 Uiso 1 1 calc GR
C29 C -0.1686(3) 1.1524(3) 0.3186(2) 0.0597(7) Uani 1 1 d .
H29A H -0.0878 1.1627 0.3110 0.089 Uiso 1 1 calc GR
H29B H -0.1738 1.1260 0.3829 0.089 Uiso 1 1 calc GR
H29C H -0.2093 1.2210 0.3086 0.089 Uiso 1 1 calc GR
C15 C -0.0538(3) 0.5521(2) 0.4004(2) 0.0509(7) Uani 1 1 d .
H15A H -0.0076 0.5828 0.4578 0.061 Uiso 1 1 calc R
H15B H -0.1335 0.5419 0.4136 0.061 Uiso 1 1 calc R
C28 C -0.3532(3) 1.0684(3) 0.2497(3) 0.0672(9) Uani 1 1 d .
H28A H -0.3866 1.1381 0.2294 0.101 Uiso 1 1 calc GR
H28B H -0.3667 1.0536 0.3151 0.101 Uiso 1 1 calc GR
H28C H -0.3891 1.0120 0.2074 0.101 Uiso 1 1 calc GR
H36A H 0.654(3) 0.438(3) 0.146(2) 0.053(8) Uiso 1 1 d .
H36B H 0.595(3) 0.479(3) 0.228(3) 0.055(9) Uiso 1 1 d .
O9 O 0.4083(2) 0.7162(2) 0.16391(17) 0.0660(6) Uani 1 1 d .
H9A H 0.3419 0.6957 0.1707 0.099 Uiso 1 1 calc GR
C39 C 0.6979(4) 0.5231(4) 0.8330(3) 0.0915(13) Uani 1 1 d D
H39A H 0.7489 0.4822 0.7973 0.137 Uiso 1 1 calc GR
H39B H 0.7137 0.5999 0.8279 0.137 Uiso 1 1 calc GR
H39C H 0.6179 0.5086 0.8067 0.137 Uiso 1 1 calc GR
C37 C 0.4606(8) 0.7679(6) 0.2500(5) 0.137(3) Uani 1 1 d D
H37A H 0.5270 0.8098 0.2345 0.165 Uiso 1 1 calc R
H37B H 0.4046 0.8200 0.2694 0.165 Uiso 1 1 calc R
C38 C 0.4972(9) 0.7057(8) 0.3260(6) 0.170(4) Uani 1 1 d D
H38A H 0.5218 0.7514 0.3814 0.254 Uiso 1 1 calc GR
H38B H 0.5619 0.6617 0.3123 0.254 Uiso 1 1 calc GR
H38C H 0.4346 0.6590 0.3397 0.254 Uiso 1 1 calc GR
O11 O 0.94870(19) 0.3451(2) 0.06374(19) 0.0659(6) Uani 1 1 d .
H11C H 0.8907 0.3132 0.0800 0.099 Uiso 1 1 d G
C40 C 0.7177(4) 0.4907(4) 0.9337(4) 0.0879(13) Uani 1 1 d D
H11D H 0.918(3) 0.401(4) 0.048(3) 0.069(11) Uiso 1 1 d .
H40A H 0.639(5) 0.522(6) 0.965(4) 0.14(2) Uiso 1 1 d .
O10 O 0.8210(3) 0.5277(2) 0.9843(2) 0.0803(8) Uani 1 1 d .
H10 H 0.819(6) 0.587(6) 0.966(5) 0.13(2) Uiso 1 1 d .
H40B H 0.728(4) 0.411(4) 0.942(3) 0.091(13) Uiso 1 1 d .

loop_
_atom_site_aniso_label
_atom_site_aniso_U_11
_atom_site_aniso_U_22
_atom_site_aniso_U_33
_atom_site_aniso_U_23
_atom_site_aniso_U_13
_atom_site_aniso_U_12
O3 0.0384(8) 0.0326(8) 0.0400(8) 0.0020(7) 0.0109(6) 0.0068(6)
O7 0.0344(8) 0.0330(8) 0.0454(8) -0.0061(7) 0.0076(6) -0.0023(6)
O6 0.0338(8) 0.0605(11) 0.0532(10) -0.0056(9) 0.0073(7) 0.0094(8)
O2 0.0649(12) 0.0361(9) 0.0913(15) 0.0152(10) 0.0525(11) 0.0138(9)
C10 0.0312(11) 0.0344(11) 0.0367(11) -0.0023(9) 0.0027(9) 0.0023(9)
O4 0.0319(8) 0.0414(9) 0.0742(12) -0.0152(9) 0.0059(8) -0.0039(7)
O5 0.0494(10) 0.0581(11) 0.0458(9) -0.0171(9) -0.0023(8) 0.0107(9)
C31 0.0339(11) 0.0261(10) 0.0423(12) 0.0015(9) 0.0073(9) 0.0021(8)
O1 0.0510(11) 0.0412(10) 0.0886(15) 0.0117(10) -0.0050(10) 0.0104(9)
C35 0.0334(11) 0.0354(12) 0.0419(12) 0.0017(10) 0.0026(9) 0.0011(9)
C11 0.0409(12) 0.0313(12) 0.0488(13) 0.0056(10) 0.0180(10) 0.0054(9)
C32 0.0294(10) 0.0320(11) 0.0469(12) -0.0032(10) 0.0025(9) 0.0020(9)
C3 0.0428(13) 0.0359(13) 0.0595(15) 0.0029(11) -0.0052(11) 0.0040(10)
C5 0.0317(11) 0.0382(12) 0.0442(12) -0.0015(10) 0.0056(9) 0.0039(9)
C34 0.0311(11) 0.0384(12) 0.0422(12) 0.0016(10) 0.0061(9) 0.0031(9)
C33 0.0321(11) 0.0344(11) 0.0394(11) -0.0051(9) 0.0016(9) 0.0045(9)
C17 0.0323(11) 0.0316(11) 0.0378(11) 0.0033(9) 0.0071(8) -0.0009(9)
C8 0.0364(11) 0.0386(12) 0.0334(10) 0.0001(9) 0.0079(9) 0.0059(9)
C12 0.0415(12) 0.0319(11) 0.0414(12) 0.0030(10) 0.0174(10) 0.0045(9)
O8 0.0540(12) 0.0430(10) 0.0807(14) -0.0003(10) 0.0225(10) -0.0103(9)
C14 0.0312(11) 0.0386(12) 0.0373(11) 0.0028(9) 0.0112(9) 0.0027(9)
C7 0.0522(15) 0.0497(15) 0.0582(15) 0.0096(13) 0.0312(13) 0.0147(12)
C13 0.0279(10) 0.0312(11) 0.0332(10) 0.0001(9) 0.0046(8) 0.0004(8)
C9 0.0297(10) 0.0328(11) 0.0339(10) -0.0028(9) 0.0059(8) 0.0023(8)
C36 0.0372(13) 0.0505(15) 0.0571(16) -0.0062(13) 0.0047(11) -0.0062(11)
C20 0.0348(11) 0.0337(12) 0.0392(11) 0.0040(9) 0.0094(9) -0.0001(9)
C2 0.0508(14) 0.0414(13) 0.0528(14) 0.0079(12) 0.0075(12) 0.0058(11)
C1 0.0470(13) 0.0381(13) 0.0421(13) 0.0017(11) 0.0102(10) 0.0045(11)
C21 0.0503(14) 0.0335(12) 0.0577(15) 0.0056(11) 0.0160(12) -0.0005(11)
C6 0.0503(14) 0.0520(16) 0.0518(14) 0.0016(12) 0.0217(11) 0.0162(12)
C4 0.0348(12) 0.0404(13) 0.0613(15) -0.0015(12) 0.0066(11) 0.0080(10)
C23 0.0474(15) 0.0636(18) 0.0569(16) 0.0039(14) -0.0039(12) 0.0136(14)
C22 0.0389(12) 0.0419(13) 0.0438(12) 0.0017(10) 0.0042(10) 0.0040(10)
C19 0.0668(17) 0.0468(14) 0.0357(12) -0.0061(11) -0.0038(11) 0.0145(13)
C30 0.0378(12) 0.0389(13) 0.0564(15) -0.0068(11) -0.0022(11) 0.0016(10)
C25 0.0459(17) 0.138(4) 0.0588(18) 0.009(2) -0.0027(14) 0.007(2)
C26 0.064(3) 0.219(8) 0.125(4) -0.020(5) 0.000(3) 0.051(4)
C24 0.0498(16) 0.090(2) 0.0528(16) -0.0022(16) -0.0021(13) 0.0091(16)
C27 0.063(3) 0.215(8) 0.106(4) -0.023(4) -0.017(2) -0.018(4)
C16 0.0458(13) 0.0417(13) 0.0494(13) 0.0103(11) 0.0176(11) 0.0000(11)
C18 0.0316(12) 0.0415(13) 0.0710(17) -0.0017(12) 0.0013(11) -0.0022(10)
C29 0.0677(18) 0.0444(15) 0.0670(18) -0.0108(14) 0.0097(15) 0.0126(14)
C15 0.0572(16) 0.0491(15) 0.0521(14) 0.0124(12) 0.0279(13) 0.0074(12)
C28 0.0421(15) 0.0582(18) 0.104(3) 0.0159(18) 0.0181(15) 0.0155(14)
O9 0.0653(13) 0.0690(14) 0.0657(13) 0.0018(11) 0.0165(11) -0.0031(11)
C39 0.085(3) 0.090(3) 0.103(3) -0.023(3) 0.021(2) 0.000(2)
C37 0.216(8) 0.092(4) 0.103(4) -0.016(3) 0.016(4) 0.018(5)
C38 0.209(9) 0.169(8) 0.117(5) -0.023(6) -0.028(5) 0.003(7)
O11 0.0491(12) 0.0569(13) 0.0913(17) 0.0201(12) 0.0086(11) 0.0044(10)
C40 0.087(3) 0.059(2) 0.128(4) 0.012(2) 0.049(3) -0.003(2)
O10 0.106(2) 0.0521(14) 0.0829(18) 0.0111(13) 0.0142(15) 0.0146(14)

loop_
_atom_type_symbol
_atom_type_description
_atom_type_scat_dispersion_real
_atom_type_scat_dispersion_imag
_atom_type_scat_source
C C 0.0181 0.0091 'International Tables Vol C Tables 4.2.6.8 and 6.1.1.4'
H H 0.0000 0.0000 'International Tables Vol C Tables 4.2.6.8 and 6.1.1.4'
O O 0.0492 0.0322 'International Tables Vol C Tables 4.2.6.8 and 6.1.1.4'

loop_
_geom_angle_atom_site_label_1
_geom_angle_atom_site_label_2
_geom_angle_atom_site_label_3
_geom_angle
C31 O3 C20 122.08(17)
C31 O7 C35 112.93(17)
C5 C10 C9 106.29(18)
C1 C10 C5 107.42(18)
C1 C10 C9 107.74(18)
C1 C10 C30 107.7(2)
C30 C10 C5 114.21(19)
C30 C10 C9 113.14(19)
O3 C31 O7 107.63(17)
O3 C31 C32 107.80(18)
O7 C31 C32 109.98(18)
O7 C35 C34 110.44(18)
O7 C35 C36 106.2(2)
C36 C35 C34 113.9(2)
C12 C11 C9 113.24(19)
O4 C32 C31 111.0(2)
O4 C32 C33 108.56(19)
C31 C32 C33 109.37(18)
O1 C3 C2 106.5(2)
O1 C3 C4 110.8(2)
C2 C3 C4 114.1(2)
C10 C5 C4 116.5(2)
C6 C5 C10 110.26(19)
C6 C5 C4 114.3(2)
O6 C34 C35 106.78(18)
O6 C34 C33 110.1(2)
C33 C34 C35 111.51(19)
O5 C33 C32 109.92(18)
O5 C33 C34 109.8(2)
C34 C33 C32 111.01(19)
C13 C17 C16 102.91(19)
C20 C17 C13 119.14(18)
C20 C17 C16 112.46(19)
C7 C8 C14 110.8(2)
C7 C8 C9 108.65(19)
C7 C8 C19 108.0(2)
C9 C8 C14 107.12(17)
C19 C8 C14 109.54(19)
C19 C8 C9 112.8(2)
O2 C12 C11 105.74(19)
O2 C12 C13 112.6(2)
C13 C12 C11 110.52(19)
C13 C14 C8 110.39(18)
C18 C14 C8 111.93(19)
C18 C14 C13 110.53(19)
C15 C14 C8 116.4(2)
C15 C14 C13 100.39(18)
C15 C14 C18 106.6(2)
C6 C7 C8 113.5(2)
C17 C13 C14 103.46(17)
C12 C13 C17 120.77(19)
C12 C13 C14 111.03(18)
C11 C9 C10 113.68(18)
C11 C9 C8 111.27(18)
C8 C9 C10 116.13(18)
O8 C36 C35 112.8(2)
O3 C20 C17 101.77(17)
O3 C20 C21 107.54(19)
O3 C20 C22 111.29(18)
C21 C20 C17 109.21(19)
C21 C20 C22 114.0(2)
C22 C20 C17 112.30(19)
C3 C2 C1 112.4(2)
C2 C1 C10 113.4(2)
C5 C6 C7 111.0(2)
C3 C4 C5 108.2(2)
C29 C4 C3 111.2(2)
C29 C4 C5 114.1(2)
C29 C4 C28 108.0(3)
C28 C4 C3 106.6(2)
C28 C4 C5 108.5(2)
C24 C23 C22 110.6(3)
C23 C22 C20 119.2(2)
C24 C25 C26 123.1(5)
C24 C25 C27 121.9(5)
C27 C25 C26 115.0(4)
C25 C24 C23 128.6(4)
C15 C16 C17 107.2(2)
C16 C15 C14 105.6(2)
C38 C37 O9 118.1(6)
O10 C40 C39 114.6(4)

loop_
_geom_bond_atom_site_label_1
_geom_bond_atom_site_label_2
_geom_bond_distance
O3 C31 1.389(3)
O3 C20 1.474(3)
O7 C31 1.419(3)
O7 C35 1.429(3)
O6 C34 1.424(3)
O2 C12 1.435(3)
C10 C5 1.559(3)
C10 C9 1.569(3)
C10 C1 1.538(3)
C10 C30 1.543(3)
O4 C32 1.413(3)
O5 C33 1.419(3)
C31 C32 1.522(3)
O1 C3 1.444(3)
C35 C34 1.522(3)
C35 C36 1.507(3)
C11 C12 1.527(3)
C11 C9 1.543(3)
C32 C33 1.523(3)
C3 C2 1.510(4)
C3 C4 1.547(4)
C5 C6 1.524(4)
C5 C4 1.571(3)
C34 C33 1.520(3)
C17 C13 1.551(3)
C17 C20 1.547(3)
C17 C16 1.559(3)
C8 C14 1.575(3)
C8 C7 1.542(3)
C8 C9 1.555(3)
C8 C19 1.550(3)
C12 C13 1.515(3)
O8 C36 1.408(4)
C14 C13 1.558(3)
C14 C18 1.544(3)
C14 C15 1.534(3)
C7 C6 1.531(4)
C20 C21 1.527(3)
C20 C22 1.531(3)
C2 C1 1.525(4)
C4 C29 1.531(4)
C4 C28 1.544(4)
C23 C22 1.523(4)
C23 C24 1.498(5)
C25 C26 1.495(8)
C25 C24 1.316(5)
C25 C27 1.491(8)
C16 C15 1.529(4)
O9 C37 1.441(7)
C39 C40 1.471(7)
C37 C38 1.349(10)
C40 O10 1.401(6)
